data_1557937
loop_
_publ_author_name
'Zhai, Yi-Jie'
'Huo, Guang-Ming'
'Zhang, Qiang'
'Li, Ding'
'Wang, Da-Cheng'
'Qi, Jian-Zhao'
'Han, Wen-Bo'
'Gao, Jin-Ming'

_publ_section_title
;
 Phaeosphaones: Tyrosinase Inhibitory Thiodiketopiperazines from an
 Endophytic Phaeosphaeria fuckelii
;
_journal_name_full 'Journal of Natural Products'
_journal_paper_doi 10.1021/acs.jnatprod.0c00046
_journal_year 2020
_chemical_absolute_configuration syn
_chemical_formula_moiety 'C20 H27 N3 O3 S2'
_chemical_formula_sum 'C20 H27 N3 O3 S2'
_chemical_formula_weight 421.56
_space_group_crystal_system orthorhombic
_space_group_IT_number 19
_space_group_name_Hall 'P 2ac 2ab'
_space_group_name_H-M_alt 'P 21 21 21'
_atom_sites_solution_hydrogens geom
_atom_sites_solution_primary direct
_audit_creation_date 2019-04-17
_audit_creation_method
;
Olex2 1.2
(compiled 2018.05.29 svn.r3508 for OlexSys, GUI svn.r5506)
;
_cell_angle_alpha 90
_cell_angle_beta 90
_cell_angle_gamma 90
_cell_formula_units_Z 4
_cell_length_a 9.8333(3)
_cell_length_b 10.2552(3)
_cell_length_c 20.8770(7)
_cell_measurement_reflns_used 9731
_cell_measurement_temperature 150(2)
_cell_measurement_theta_max 74.789
_cell_measurement_theta_min 4.236
_cell_volume 2105.29(11)
_computing_cell_refinement 'SAINT v8.37A (Bruker, 2015)'
_computing_data_reduction 'SAINT v8.37A (Bruker, 2015)'
_computing_molecular_graphics 'Olex2 (Dolomanov et al., 2009)'
_computing_publication_material 'Olex2 (Dolomanov et al., 2009)'
_computing_structure_refinement 'ShelXL (Sheldrick, 2015)'
_computing_structure_solution 'XS (Sheldrick, 2008)'
_diffrn_ambient_temperature 149.99
_diffrn_measured_fraction_theta_full 0.999
_diffrn_measured_fraction_theta_max 0.997
_diffrn_measurement_device_type 'Bruker APEX-II CCD'
_diffrn_measurement_method '\f and \w scans'
_diffrn_radiation_type CuK\a
_diffrn_radiation_wavelength 1.54178
_diffrn_reflns_av_R_equivalents 0.0647
_diffrn_reflns_av_unetI/netI 0.0431
_diffrn_reflns_Laue_measured_fraction_full 0.999
_diffrn_reflns_Laue_measured_fraction_max 0.997
_diffrn_reflns_limit_h_max 12
_diffrn_reflns_limit_h_min -12
_diffrn_reflns_limit_k_max 10
_diffrn_reflns_limit_k_min -12
_diffrn_reflns_limit_l_max 22
_diffrn_reflns_limit_l_min -26
_diffrn_reflns_number 24561
_diffrn_reflns_point_group_measured_fraction_full 0.998
_diffrn_reflns_point_group_measured_fraction_max 0.996
_diffrn_reflns_theta_full 67.679
_diffrn_reflns_theta_max 74.841
_diffrn_reflns_theta_min 4.235
_diffrn_standards_number 0
_exptl_absorpt_coefficient_mu 2.505
_exptl_absorpt_correction_T_max 0.7538
_exptl_absorpt_correction_T_min 0.5385
_exptl_absorpt_correction_type multi-scan
_exptl_absorpt_process_details
'SADABS-2016/2 (Bruker,2016/2) was used for absorption correction. wR2(int) was 0.1420 before and 0.0927 after correction. The Ratio of minimum to maximum transmission is 0.7144. The \l/2 correction factor is Not present.'
_exptl_crystal_colour yellow
_exptl_crystal_colour_primary yellow
_exptl_crystal_density_diffrn 1.330
_exptl_crystal_description block
_exptl_crystal_F_000 896
_exptl_crystal_size_max 0.15
_exptl_crystal_size_mid 0.1
_exptl_crystal_size_min 0.05
_refine_diff_density_max 0.381
_refine_diff_density_min -0.216
_refine_diff_density_rms 0.051
_refine_ls_abs_structure_details
;
 Flack x determined using 1642 quotients [(I+)-(I-)]/[(I+)+(I-)]
 (Parsons and Flack (2004), Acta Cryst. A60, s61).
;
_refine_ls_abs_structure_Flack 0.057(9)
_refine_ls_extinction_method none
_refine_ls_goodness_of_fit_ref 1.067
_refine_ls_hydrogen_treatment constr
_refine_ls_matrix_type full
_refine_ls_number_parameters 259
_refine_ls_number_reflns 4310
_refine_ls_number_restraints 0
_refine_ls_restrained_S_all 1.067
_refine_ls_R_factor_all 0.0394
_refine_ls_R_factor_gt 0.0359
_refine_ls_shift/su_max 0.000
_refine_ls_shift/su_mean 0.000
_refine_ls_structure_factor_coef Fsqd
_refine_ls_weighting_details 'w=1/[\s^2^(Fo^2^)+(0.0420P)^2^+0.6822P] where P=(Fo^2^+2Fc^2^)/3'
_refine_ls_weighting_scheme calc
_refine_ls_wR_factor_gt 0.0879
_refine_ls_wR_factor_ref 0.0898
_reflns_Friedel_coverage 0.750
_reflns_Friedel_fraction_full 0.996
_reflns_Friedel_fraction_max 0.995
_reflns_number_gt 4015
_reflns_number_total 4310
_reflns_threshold_expression 'I > 2\s(I)'
_cod_data_source_file np0c00046_si_003.cif
_cod_data_source_block cu_0416_10_0m
_cod_database_code 1557937
_shelxl_version_number 2013-4
_shelx_space_group_comment
;
The symmetry employed for this shelxl refinement is uniquely defined
by the following loop, which should always be used as a source of
symmetry information in preference to the above space-group names.
They are only intended as comments.
;
_shelx_estimated_absorpt_t_max 0.885
_shelx_estimated_absorpt_t_min 0.705
_olex2_refinement_description
;
1. Fixed Uiso
 At 1.2 times of:
  All C(H) groups, All N(H) groups
 At 1.5 times of:
  All C(H,H,H) groups
2.a Ternary CH refined with riding coordinates:
 C1(H1A), C6(H6)
2.b Aromatic/amide H refined with riding coordinates:
 N1(H1), N5(H5), C5(H5A), C8(H8), C9(H9), C13(H13), C20(H20)
2.c Idealised Me refined as rotating group:
 C14(H14A,H14B,H14C), C15(H15A,H15B,H15C), C16(H16A,H16B,H16C), C17(H17A,H17B,
 H17C), C18(H18A,H18B,H18C), C19(H19A,H19B,H19C)
;
_olex2_submission_special_instructions 'No special instructions were received'

loop_
_space_group_symop_operation_xyz
'x, y, z'
'-x+1/2, -y, z+1/2'
'x+1/2, -y+1/2, -z'
'-x, y+1/2, -z+1/2'

loop_
_atom_site_label
_atom_site_type_symbol
_atom_site_fract_x
_atom_site_fract_y
_atom_site_fract_z
_atom_site_U_iso_or_equiv
_atom_site_adp_type
_atom_site_occupancy
_atom_site_site_symmetry_order
_atom_site_calc_flag
_atom_site_refinement_flags_posn
_atom_site_refinement_flags_adp
_atom_site_refinement_flags_occupancy
_atom_site_disorder_assembly
_atom_site_disorder_group
S1 S 0.22021(7) -0.00636(8) 0.09214(4) 0.02573(18) Uani 1 1 d . . . . .
S2 S 0.85155(8) 0.18427(8) 0.07581(4) 0.02897(19) Uani 1 1 d . . . . .
O1 O 0.5642(2) 0.0601(2) 0.23849(10) 0.0265(5) Uani 1 1 d . . . . .
O2 O 0.4737(2) -0.0794(2) -0.00143(10) 0.0230(4) Uani 1 1 d . . . . .
O3 O 0.5754(2) 0.24440(19) 0.13732(11) 0.0250(5) Uani 1 1 d . . . . .
N1 N 0.5583(2) 0.0666(2) 0.06714(12) 0.0196(5) Uani 1 1 d . . . . .
H1 H 0.5874 0.1127 0.0343 0.024 Uiso 1 1 calc R . . . .
N2 N 0.4265(2) -0.0480(2) 0.16991(12) 0.0203(5) Uani 1 1 d . . . . .
N5 N 0.8748(2) -0.2374(2) 0.09541(13) 0.0244(5) Uani 1 1 d . . . . .
H5 H 0.8963 -0.2994 0.0681 0.029 Uiso 1 1 calc R . . . .
C1 C 0.3812(3) -0.2408(3) 0.09846(15) 0.0236(6) Uani 1 1 d . . . . .
H1A H 0.3742 -0.2578 0.0514 0.028 Uiso 1 1 calc R . . . .
C2 C 0.8393(3) -0.1268(3) 0.18686(14) 0.0189(6) Uani 1 1 d . . . . .
C3 C 0.4788(3) -0.0357(3) 0.05346(14) 0.0182(6) Uani 1 1 d . . . . .
C4 C 0.8841(3) -0.2467(3) 0.16068(15) 0.0207(6) Uani 1 1 d . . . . .
C5 C 0.8838(3) -0.2134(3) 0.29162(16) 0.0274(7) Uani 1 1 d . . . . .
H5A H 0.8842 -0.2037 0.3369 0.033 Uiso 1 1 calc R . . . .
C6 C 0.7574(3) 0.0947(3) 0.13709(14) 0.0189(6) Uani 1 1 d . . . . .
H6 H 0.7837 0.1304 0.1799 0.023 Uiso 1 1 calc R . . . .
C7 C 0.8033(3) -0.0449(3) 0.13381(14) 0.0192(6) Uani 1 1 d . . . . .
C8 C 0.8391(3) -0.1111(3) 0.25382(15) 0.0225(6) Uani 1 1 d . . . . .
H8 H 0.8090 -0.0319 0.2727 0.027 Uiso 1 1 calc R . . . .
C9 C 0.9285(3) -0.3312(3) 0.26453(17) 0.0286(7) Uani 1 1 d . . . . .
H9 H 0.9589 -0.3994 0.2918 0.034 Uiso 1 1 calc R . . . .
C10 C 0.3861(3) -0.0908(3) 0.10611(13) 0.0182(6) Uani 1 1 d . . . . .
C11 C 0.5295(3) 0.0351(3) 0.18357(14) 0.0194(6) Uani 1 1 d . . . . .
C12 C 0.6014(3) 0.1095(3) 0.12946(14) 0.0192(6) Uani 1 1 d . . . . .
C13 C 0.9289(3) -0.3496(3) 0.19896(17) 0.0263(7) Uani 1 1 d . . . . .
H13 H 0.9588 -0.4294 0.1806 0.032 Uiso 1 1 calc R . . . .
C14 C 0.2607(3) -0.3128(3) 0.12951(17) 0.0310(7) Uani 1 1 d . . . . .
H14A H 0.2774 -0.3224 0.1756 0.046 Uiso 1 1 calc GR . . . .
H14B H 0.2510 -0.3992 0.1100 0.046 Uiso 1 1 calc GR . . . .
H14C H 0.1771 -0.2626 0.1228 0.046 Uiso 1 1 calc GR . . . .
C15 C 0.3484(3) -0.0960(3) 0.22527(14) 0.0278(7) Uani 1 1 d . . . . .
H15A H 0.2551 -0.1158 0.2119 0.042 Uiso 1 1 calc GR . . . .
H15B H 0.3468 -0.0291 0.2587 0.042 Uiso 1 1 calc GR . . . .
H15C H 0.3913 -0.1753 0.2420 0.042 Uiso 1 1 calc GR . . . .
C16 C 0.5171(3) -0.2994(3) 0.11990(17) 0.0282(7) Uani 1 1 d . . . . .
H16A H 0.5918 -0.2542 0.0982 0.042 Uiso 1 1 calc GR . . . .
H16B H 0.5194 -0.3923 0.1089 0.042 Uiso 1 1 calc GR . . . .
H16C H 0.5269 -0.2891 0.1663 0.042 Uiso 1 1 calc GR . . . .
C17 C 0.4359(4) 0.2813(3) 0.1394(2) 0.0383(9) Uani 1 1 d . . . . .
H17A H 0.3916 0.2566 0.0992 0.057 Uiso 1 1 calc GR . . . .
H17B H 0.4290 0.3758 0.1454 0.057 Uiso 1 1 calc GR . . . .
H17C H 0.3910 0.2367 0.1752 0.057 Uiso 1 1 calc GR . . . .
C18 C 0.1571(3) -0.0778(4) 0.01927(16) 0.0314(7) Uani 1 1 d . . . . .
H18A H 0.2261 -0.0698 -0.0144 0.047 Uiso 1 1 calc GR . . . .
H18B H 0.0741 -0.0323 0.0060 0.047 Uiso 1 1 calc GR . . . .
H18C H 0.1367 -0.1701 0.0265 0.047 Uiso 1 1 calc GR . . . .
C19 C 0.8380(4) 0.3517(3) 0.1020(2) 0.0432(10) Uani 1 1 d . . . . .
H19A H 0.9060 0.4048 0.0796 0.065 Uiso 1 1 calc GR . . . .
H19B H 0.8539 0.3564 0.1483 0.065 Uiso 1 1 calc GR . . . .
H19C H 0.7468 0.3847 0.0922 0.065 Uiso 1 1 calc GR . . . .
C20 C 0.8265(3) -0.1160(3) 0.07935(15) 0.0219(6) Uani 1 1 d . . . . .
H20 H 0.8115 -0.0859 0.0369 0.026 Uiso 1 1 calc R . . . .

loop_
_atom_site_aniso_label
_atom_site_aniso_U_11
_atom_site_aniso_U_22
_atom_site_aniso_U_33
_atom_site_aniso_U_23
_atom_site_aniso_U_13
_atom_site_aniso_U_12
S1 0.0195(3) 0.0336(4) 0.0241(4) -0.0010(3) -0.0019(3) 0.0024(3)
S2 0.0282(4) 0.0303(4) 0.0284(4) 0.0038(3) 0.0033(3) -0.0090(3)
O1 0.0269(11) 0.0365(12) 0.0163(11) -0.0075(9) -0.0002(8) -0.0004(9)
O2 0.0286(11) 0.0260(10) 0.0144(11) -0.0019(8) -0.0010(8) -0.0062(8)
O3 0.0247(11) 0.0159(9) 0.0344(13) -0.0050(8) -0.0029(9) 0.0000(8)
N1 0.0250(12) 0.0195(11) 0.0144(12) 0.0032(9) -0.0023(10) -0.0039(9)
N2 0.0201(12) 0.0266(12) 0.0143(12) 0.0002(9) 0.0006(9) -0.0004(9)
N5 0.0238(12) 0.0254(12) 0.0241(14) -0.0089(10) 0.0017(11) 0.0020(9)
C1 0.0279(15) 0.0221(13) 0.0208(15) -0.0002(11) 0.0023(13) -0.0056(11)
C2 0.0155(13) 0.0190(12) 0.0223(15) -0.0009(11) 0.0015(11) -0.0017(10)
C3 0.0170(13) 0.0204(13) 0.0171(15) 0.0017(10) -0.0025(10) 0.0015(10)
C4 0.0162(13) 0.0190(13) 0.0269(16) -0.0029(11) 0.0017(11) -0.0023(11)
C5 0.0238(15) 0.0351(16) 0.0233(16) 0.0029(13) 0.0007(12) -0.0007(12)
C6 0.0196(14) 0.0190(13) 0.0179(15) -0.0003(11) -0.0010(11) -0.0040(10)
C7 0.0151(13) 0.0207(13) 0.0219(15) -0.0028(11) 0.0025(11) -0.0006(10)
C8 0.0204(13) 0.0236(14) 0.0234(16) -0.0033(11) 0.0012(11) 0.0002(11)
C9 0.0220(15) 0.0260(15) 0.038(2) 0.0097(13) -0.0008(13) 0.0023(12)
C10 0.0168(13) 0.0223(13) 0.0155(14) 0.0000(10) -0.0010(10) -0.0014(10)
C11 0.0197(13) 0.0218(13) 0.0168(14) -0.0032(10) -0.0002(11) 0.0050(10)
C12 0.0223(14) 0.0167(13) 0.0184(15) -0.0030(11) -0.0009(11) 0.0016(10)
C13 0.0195(14) 0.0194(14) 0.040(2) -0.0012(13) 0.0016(13) 0.0003(10)
C14 0.0325(17) 0.0290(15) 0.0314(18) 0.0035(14) -0.0007(13) -0.0111(13)
C15 0.0290(16) 0.0390(17) 0.0153(15) 0.0014(12) 0.0020(12) -0.0046(14)
C16 0.0292(16) 0.0219(14) 0.0334(18) 0.0020(13) 0.0058(13) 0.0008(12)
C17 0.0293(18) 0.0245(15) 0.061(3) -0.0094(16) -0.0058(17) 0.0083(12)
C18 0.0229(15) 0.0472(19) 0.0239(17) -0.0011(14) -0.0055(13) -0.0044(14)
C19 0.0360(19) 0.0258(16) 0.068(3) 0.0146(17) 0.0012(18) -0.0061(13)
C20 0.0201(13) 0.0249(14) 0.0207(16) -0.0022(11) -0.0003(11) -0.0001(10)

loop_
_atom_type_symbol
_atom_type_description
_atom_type_scat_dispersion_real
_atom_type_scat_dispersion_imag
_atom_type_scat_source
C C 0.0181 0.0091 'International Tables Vol C Tables 4.2.6.8 and 6.1.1.4'
H H 0.0000 0.0000 'International Tables Vol C Tables 4.2.6.8 and 6.1.1.4'
N N 0.0311 0.0180 'International Tables Vol C Tables 4.2.6.8 and 6.1.1.4'
O O 0.0492 0.0322 'International Tables Vol C Tables 4.2.6.8 and 6.1.1.4'
S S 0.3331 0.5567 'International Tables Vol C Tables 4.2.6.8 and 6.1.1.4'

loop_
_geom_angle_atom_site_label_1
_geom_angle_atom_site_label_2
_geom_angle_atom_site_label_3
_geom_angle
_geom_angle_site_symmetry_1
_geom_angle_site_symmetry_3
_geom_angle_publ_flag
C18 S1 C10 104.14(15) . . ?
C19 S2 C6 103.22(16) . . ?
C12 O3 C17 115.9(2) . . ?
C3 N1 C12 127.2(2) . . ?
C10 N2 C15 118.3(2) . . ?
C11 N2 C10 125.9(2) . . ?
C11 N2 C15 115.8(2) . . ?
C4 N5 C20 109.2(2) . . ?
C14 C1 C10 117.2(3) . . ?
C16 C1 C10 109.4(2) . . ?
C16 C1 C14 111.1(3) . . ?
C4 C2 C7 106.7(3) . . ?
C8 C2 C4 118.9(3) . . ?
C8 C2 C7 134.4(3) . . ?
O2 C3 N1 120.4(3) . . ?
O2 C3 C10 120.6(2) . . ?
N1 C3 C10 118.8(2) . . ?
N5 C4 C2 107.6(3) . . ?
N5 C4 C13 130.1(3) . . ?
C13 C4 C2 122.2(3) . . ?
C8 C5 C9 121.4(3) . . ?
C7 C6 S2 107.16(19) . . ?
C7 C6 C12 112.6(2) . . ?
C12 C6 S2 112.4(2) . . ?
C2 C7 C6 126.7(3) . . ?
C20 C7 C2 106.7(2) . . ?
C20 C7 C6 126.5(3) . . ?
C5 C8 C2 118.6(3) . . ?
C13 C9 C5 121.2(3) . . ?
N2 C10 S1 103.91(18) . . ?
N2 C10 C1 113.8(2) . . ?
N2 C10 C3 112.4(2) . . ?
C1 C10 S1 114.66(19) . . ?
C3 C10 S1 103.62(18) . . ?
C3 C10 C1 108.1(2) . . ?
O1 C11 N2 122.6(3) . . ?
O1 C11 C12 117.2(3) . . ?
N2 C11 C12 120.1(3) . . ?
O3 C12 N1 110.5(2) . . ?
O3 C12 C6 105.2(2) . . ?
O3 C12 C11 108.5(2) . . ?
N1 C12 C6 110.8(2) . . ?
N1 C12 C11 112.2(2) . . ?
C11 C12 C6 109.4(2) . . ?
C9 C13 C4 117.6(3) . . ?
C7 C20 N5 109.7(3) . . ?

loop_
_geom_bond_atom_site_label_1
_geom_bond_atom_site_label_2
_geom_bond_distance
_geom_bond_site_symmetry_2
_geom_bond_publ_flag
S1 C10 1.870(3) . ?
S1 C18 1.799(3) . ?
S2 C6 1.826(3) . ?
S2 C19 1.807(4) . ?
O1 C11 1.224(4) . ?
O2 C3 1.231(4) . ?
O3 C12 1.417(3) . ?
O3 C17 1.424(4) . ?
N1 C3 1.340(4) . ?
N1 C12 1.437(4) . ?
N2 C10 1.458(4) . ?
N2 C11 1.354(4) . ?
N2 C15 1.473(4) . ?
N5 C4 1.369(4) . ?
N5 C20 1.374(4) . ?
C1 C10 1.547(4) . ?
C1 C14 1.539(4) . ?
C1 C16 1.532(4) . ?
C2 C4 1.416(4) . ?
C2 C7 1.435(4) . ?
C2 C8 1.407(4) . ?
C3 C10 1.536(4) . ?
C4 C13 1.395(4) . ?
C5 C8 1.384(4) . ?
C5 C9 1.404(5) . ?
C6 C7 1.503(4) . ?
C6 C12 1.550(4) . ?
C7 C20 1.370(4) . ?
C9 C13 1.382(5) . ?
C11 C12 1.536(4) . ?
